data_7711126
loop_
_publ_author_name
'Youssef, Heba'
'Sch\"afer, Thomas C.'
'Becker, Jonathan'
'Sedykh, Alexander E.'
'Basso, Leonardo'
'Pietzonka, Clemens'
'Taydakov, Ilya V.'
'Kraus, Florian'
'M\"uller-Buschbaum, Klaus'

_publ_section_title
;
 3D-Frameworks and 2D-Networks of Lanthanide Coordination Polymers with
 3-Pyridylpyrazole: Photophysical and Magnetic Properties
;
_journal_name_full 'Dalton Transactions'
_journal_paper_doi 10.1039/D2DT01999J
_journal_year 2022
_chemical_formula_sum 'C38 H37 Cl6 N9 Tb2'
_chemical_formula_weight 1150.30
_chemical_name_systematic 4
_chemical_properties_physical Air-sensitive,Moisture-sensitive
_space_group_crystal_system monoclinic
_space_group_IT_number 14
_space_group_name_Hall '-P 2yn'
_space_group_name_H-M_alt 'P 1 21/n 1'
_atom_sites_solution_hydrogens mixed
_atom_sites_solution_primary dual
_atom_sites_solution_secondary difmap
_audit_creation_method SHELXL-2018/3
_audit_update_record
;
2022-08-29 deposited with the CCDC.	2022-09-02 downloaded from the CCDC.
;
_cell_angle_alpha 90
_cell_angle_beta 107.408(3)
_cell_angle_gamma 90
_cell_formula_units_Z 2
_cell_length_a 12.2652(13)
_cell_length_b 14.6692(15)
_cell_length_c 12.4858(13)
_cell_measurement_reflns_used 9951
_cell_measurement_temperature 100(2)
_cell_measurement_theta_max 28.94
_cell_measurement_theta_min 2.20
_cell_volume 2143.6(4)
_computing_cell_refinement 'SAINT 8.38A (Bruker-AXS, 2018)'
_computing_data_collection 'APEX3 v2018.7.2 (Bruker-AXS, 2018)'
_computing_data_reduction 'SAINT 8.38A (Bruker-AXS, 2018)'
_computing_molecular_graphics 'Bruker SHELXTL'
_computing_publication_material 'Bruker SHELXTL'
_computing_structure_refinement 'SHELXL-2018/3 (Sheldrick, 2018)'
_computing_structure_solution 'SHELXT 2018/2 (Sheldrick, 2018)'
_diffrn_ambient_temperature 100(2)
_diffrn_detector_area_resol_mean 8.333
_diffrn_measured_fraction_theta_full 1.000
_diffrn_measured_fraction_theta_max 0.951
_diffrn_measurement_device_type 'Bruker Smart APEX2 CCD'
_diffrn_measurement_method '\f and \w scans'
_diffrn_radiation_type MoK\a
_diffrn_radiation_wavelength 0.71073
_diffrn_reflns_av_R_equivalents 0.0854
_diffrn_reflns_av_unetI/netI 0.0479
_diffrn_reflns_Laue_measured_fraction_full 1.000
_diffrn_reflns_Laue_measured_fraction_max 0.951
_diffrn_reflns_limit_h_max 18
_diffrn_reflns_limit_h_min -18
_diffrn_reflns_limit_k_max 21
_diffrn_reflns_limit_k_min -21
_diffrn_reflns_limit_l_max 18
_diffrn_reflns_limit_l_min -18
_diffrn_reflns_number 80347
_diffrn_reflns_point_group_measured_fraction_full 1.000
_diffrn_reflns_point_group_measured_fraction_max 0.951
_diffrn_reflns_theta_full 25.242
_diffrn_reflns_theta_max 32.125
_diffrn_reflns_theta_min 2.042
_diffrn_source 'rotating-anode (Nonius FR-591)'
_exptl_absorpt_coefficient_mu 3.686
_exptl_absorpt_correction_T_max 0.7463
_exptl_absorpt_correction_T_min 0.5886
_exptl_absorpt_correction_type multi-scan
_exptl_absorpt_process_details 'SADABS (Sheldrick, 2009)'
_exptl_crystal_colour Brown
_exptl_crystal_density_diffrn 1.782
_exptl_crystal_density_method 'not measured'
_exptl_crystal_description Plate
_exptl_crystal_F_000 1120
_exptl_crystal_preparation Luminescent
_exptl_crystal_recrystallization_method 'Re-crystallisation from solvent: toluene'
_exptl_crystal_size_max 0.145
_exptl_crystal_size_mid 0.102
_exptl_crystal_size_min 0.064
_refine_diff_density_max 1.052
_refine_diff_density_min -1.748
_refine_diff_density_rms 0.164
_refine_ls_extinction_method none
_refine_ls_goodness_of_fit_ref 1.038
_refine_ls_hydrogen_treatment mixed
_refine_ls_matrix_type full
_refine_ls_number_parameters 340
_refine_ls_number_reflns 7143
_refine_ls_number_restraints 616
_refine_ls_restrained_S_all 1.006
_refine_ls_R_factor_all 0.0504
_refine_ls_R_factor_gt 0.0293
_refine_ls_shift/su_max 0.003
_refine_ls_shift/su_mean 0.000
_refine_ls_structure_factor_coef Fsqd
_refine_ls_weighting_details 'w=1/[\s^2^(Fo^2^)+(0.0278P)^2^+0.5337P] where P=(Fo^2^+2Fc^2^)/3'
_refine_ls_weighting_scheme calc
_refine_ls_wR_factor_gt 0.0580
_refine_ls_wR_factor_ref 0.0641
_reflns_Friedel_coverage 0.000
_reflns_number_gt 5493
_reflns_number_total 7143
_reflns_threshold_expression 'I > 2\s(I)'
_cod_data_source_file d2dt01999j2.cif
_cod_data_source_block 2D_Tb23-PyPzH3Cl32Tol
_cod_original_sg_symbol_H-M 'P 21/n'
_cod_database_code 7711126
_shelx_shelxl_version_number 2018/3
_shelx_space_group_comment
; 
The symmetry employed for this shelxl refinement is uniquely defined 
by the following loop, which should always be used as a source of 
symmetry information in preference to the above space-group names. 
They are only intended as comments. 
;
_shelx_estimated_absorpt_t_min 0.617
_shelx_estimated_absorpt_t_max 0.798
_exptl_absorpt_special_details
;
Semi-empirical absorption corrections were performed by utilizing
the redundancy of the data to analyse equivalent intensities in
terms of a multipolar spherical harmonic expansion and
compensating for it.
;

loop_
_space_group_symop_operation_xyz
'x, y, z'
'-x+1/2, y+1/2, -z+1/2'
'-x, -y, -z'
'x-1/2, -y-1/2, z-1/2'

loop_
_atom_site_label
_atom_site_type_symbol
_atom_site_fract_x
_atom_site_fract_y
_atom_site_fract_z
_atom_site_U_iso_or_equiv
_atom_site_adp_type
_atom_site_occupancy
_atom_site_site_symmetry_order
_atom_site_calc_flag
_atom_site_refinement_flags_posn
_atom_site_refinement_flags_adp
_atom_site_refinement_flags_occupancy
_atom_site_disorder_assembly
_atom_site_disorder_group
Tb1 Tb 0.53311(2) 0.35645(2) 0.53936(2) 0.01131(4) Uani 1 1 d . . . . .
Cl2 Cl 0.46154(8) 0.51168(5) 0.61350(7) 0.0335(2) Uani 1 1 d . . . . .
Cl3 Cl 0.33197(5) 0.29567(5) 0.43091(6) 0.01860(13) Uani 1 1 d . . . . .
Cl1 Cl 0.75246(6) 0.36949(5) 0.64177(6) 0.02430(16) Uani 1 1 d . . . . .
N5 N 0.71263(19) 0.27870(16) 0.4029(2) 0.0165(5) Uani 1 1 d D U . . .
H5A H 0.758(2) 0.307(2) 0.459(2) 0.020 Uiso 1 1 d D U . . .
N4 N 0.98841(19) 0.18093(15) 0.21944(19) 0.0144(4) Uani 1 1 d . U . . .
N6 N 0.59922(19) 0.28346(15) 0.3878(2) 0.0166(5) Uani 1 1 d . U . . .
C16 C 0.5515(2) 0.24040(19) 0.2916(2) 0.0188(6) Uani 1 1 d . U . . .
H16 H 0.471570 0.232778 0.258663 0.023 Uiso 1 1 calc R U . . .
C14 C 0.7382(2) 0.23375(18) 0.3197(2) 0.0154(5) Uani 1 1 d . U . . .
C13 C 0.8822(2) 0.19592(18) 0.2235(2) 0.0155(5) Uani 1 1 d . U . . .
H13 H 0.821004 0.190719 0.155860 0.019 Uiso 1 1 calc R U . . .
C15 C 0.6347(2) 0.2077(2) 0.2451(2) 0.0199(6) Uani 1 1 d . U . . .
H15 H 0.622711 0.174763 0.177009 0.024 Uiso 1 1 calc R U . . .
C11 C 0.9470(2) 0.2267(2) 0.4198(3) 0.0235(6) Uani 1 1 d . U . . .
H11 H 0.933185 0.242437 0.488388 0.028 Uiso 1 1 calc R U . . .
C9 C 1.0733(2) 0.1880(2) 0.3152(2) 0.0209(6) Uani 1 1 d . U . . .
H9 H 1.149070 0.176435 0.313921 0.025 Uiso 1 1 calc R U . . .
C12 C 0.8566(2) 0.21862(19) 0.3209(2) 0.0161(5) Uani 1 1 d . U . . .
C10 C 1.0562(3) 0.2114(2) 0.4161(3) 0.0269(7) Uani 1 1 d . U . . .
H10 H 1.119309 0.216927 0.482063 0.032 Uiso 1 1 calc R U . . .
N3 N 0.4264(14) -0.1840(10) 0.4150(13) 0.0215(8) Uani 0.5 1 d D U P A -1
N2 N 0.5007(10) -0.1311(6) 0.4859(10) 0.0215(8) Uani 0.5 1 d D U P A -1
H2A H 0.544(5) -0.168(4) 0.535(4) 0.026 Uiso 0.5 1 d D U P B -1
C8 C 0.3512(8) -0.1350(5) 0.3482(9) 0.0252(19) Uani 0.5 1 d D U P A -1
H8 H 0.289381 -0.156515 0.287699 0.030 Uiso 0.5 1 calc R U P A -1
C7 C 0.3745(6) -0.0440(4) 0.3787(5) 0.0271(12) Uani 0.5 1 d D U P A -1
H7 H 0.331746 0.007954 0.344708 0.032 Uiso 0.5 1 calc R U P A -1
C6 C 0.4733(10) -0.0453(6) 0.4694(10) 0.0271(12) Uani 0.5 1 d D U P A -1
N1 N 0.5734(11) 0.1915(8) 0.5795(11) 0.0127(14) Uani 0.5 1 d D U P A -1
C1 C 0.5120(11) 0.1188(7) 0.5177(12) 0.0215(8) Uani 0.5 1 d D U P A -1
H1 H 0.446162 0.132773 0.456957 0.026 Uiso 0.5 1 calc R U P A -1
C2 C 0.5402(9) 0.0284(5) 0.5388(9) 0.0215(8) Uani 0.5 1 d D U P A -1
C3 C 0.6345(6) 0.0056(4) 0.6311(5) 0.0215(8) Uani 0.5 1 d D U P A -1
H3 H 0.653743 -0.056367 0.649170 0.026 Uiso 0.5 1 calc R U P A -1
C4 C 0.6980(6) 0.0742(4) 0.6944(5) 0.0357(17) Uani 0.5 1 d D U P A -1
H4 H 0.761687 0.060516 0.757472 0.043 Uiso 0.5 1 calc R U P A -1
C5 C 0.6680(9) 0.1632(5) 0.6650(8) 0.0232(18) Uani 0.5 1 d D U P A -1
H5 H 0.716507 0.209338 0.707197 0.028 Uiso 0.5 1 calc R U P A -1
C24 C 1.2137(11) 0.0079(9) 0.5679(11) 0.094(4) Uani 0.5 1 d D U P C -1
H24A H 1.241907 0.057930 0.531403 0.141 Uiso 0.5 1 calc R U P C -1
H24B H 1.240675 -0.050339 0.546739 0.141 Uiso 0.5 1 calc R U P C -1
H24C H 1.242262 0.015360 0.649518 0.141 Uiso 0.5 1 calc R U P C -1
C25 C 1.0904(9) 0.0089(6) 0.5324(8) 0.053(2) Uani 0.5 1 d D U P C -1
C30 C 1.0353(9) 0.0380(8) 0.6053(8) 0.048(2) Uani 0.5 1 d D U P C -1
H30 H 1.079816 0.055504 0.678582 0.058 Uiso 0.5 1 calc R U P C -1
C29 C 0.9184(8) 0.0434(7) 0.5786(8) 0.056(2) Uani 0.5 1 d D U P C -1
H29 H 0.882653 0.064515 0.631692 0.067 Uiso 0.5 1 calc R U P C -1
C28 C 0.8551(10) 0.0173(8) 0.4729(8) 0.058(2) Uani 0.5 1 d D U P C -1
H28 H 0.774190 0.021482 0.452169 0.069 Uiso 0.5 1 calc R U P C -1
C27 C 0.9061(9) -0.0147(7) 0.3962(9) 0.056(2) Uani 0.5 1 d D U P C -1
H27 H 0.860984 -0.033522 0.323637 0.067 Uiso 0.5 1 calc R U P C -1
C26 C 1.0236(9) -0.0191(8) 0.4259(8) 0.058(3) Uani 0.5 1 d D U P C -1
H26 H 1.059691 -0.041262 0.373515 0.069 Uiso 0.5 1 calc R U P C -1
C17 C 0.9338(12) 0.4479(7) 0.2801(11) 0.098(4) Uani 0.5 1 d D U P D -1
H17A H 0.976820 0.393325 0.272437 0.147 Uiso 0.5 1 calc R U P D -1
H17B H 0.947761 0.496353 0.231735 0.147 Uiso 0.5 1 calc R U P D -1
H17C H 0.851974 0.433664 0.257825 0.147 Uiso 0.5 1 calc R U P D -1
C18 C 0.9724(18) 0.4800(9) 0.4026(17) 0.064(4) Uani 0.5 1 d D U P D -1
C19 C 0.8909(18) 0.5087(12) 0.4528(16) 0.052(3) Uani 0.5 1 d D U P D -1
H19 H 0.812058 0.507803 0.411413 0.063 Uiso 0.5 1 calc R U P D -1
C20 C 0.9249(19) 0.5383(14) 0.5623(17) 0.054(3) Uani 0.5 1 d D U P D -1
H20 H 0.869049 0.558455 0.595837 0.065 Uiso 0.5 1 calc R U P D -1
C21 C 1.0372(18) 0.5391(12) 0.6235(18) 0.066(4) Uani 0.5 1 d D U P D -1
H21 H 1.059551 0.559476 0.699205 0.079 Uiso 0.5 1 calc R U P D -1
C22 C 1.118(2) 0.5100(14) 0.5748(19) 0.074(5) Uani 0.5 1 d D U P D -1
H22 H 1.197124 0.511464 0.616495 0.089 Uiso 0.5 1 calc R U P D -1
C23 C 1.0857(18) 0.4793(14) 0.4668(19) 0.075(5) Uani 0.5 1 d D U P D -1
H23 H 1.141851 0.456861 0.435104 0.090 Uiso 0.5 1 calc R U P D -1

loop_
_atom_site_aniso_label
_atom_site_aniso_U_11
_atom_site_aniso_U_22
_atom_site_aniso_U_33
_atom_site_aniso_U_23
_atom_site_aniso_U_13
_atom_site_aniso_U_12
Tb1 0.01246(6) 0.00842(6) 0.01423(6) 0.00062(5) 0.00580(4) 0.00059(5)
Cl2 0.0713(6) 0.0121(3) 0.0317(4) 0.0057(3) 0.0379(4) 0.0111(4)
Cl3 0.0131(3) 0.0215(3) 0.0170(3) -0.0017(3) -0.0018(2) 0.0002(2)
Cl1 0.0147(3) 0.0336(4) 0.0248(4) -0.0126(3) 0.0063(3) -0.0092(3)
N5 0.0136(11) 0.0180(11) 0.0190(12) -0.0049(9) 0.0064(9) -0.0002(9)
N4 0.0151(11) 0.0123(10) 0.0168(11) -0.0028(9) 0.0063(9) -0.0014(8)
N6 0.0167(11) 0.0140(11) 0.0205(12) 0.0001(9) 0.0077(9) 0.0027(9)
C16 0.0178(13) 0.0198(13) 0.0181(13) -0.0019(11) 0.0042(11) 0.0014(11)
C14 0.0182(12) 0.0136(12) 0.0154(13) -0.0006(10) 0.0067(10) 0.0022(10)
C13 0.0137(12) 0.0180(13) 0.0147(12) -0.0028(10) 0.0042(10) 0.0003(10)
C15 0.0183(13) 0.0228(14) 0.0182(13) -0.0051(11) 0.0050(11) 0.0030(11)
C11 0.0197(14) 0.0330(17) 0.0192(14) -0.0070(13) 0.0079(11) -0.0005(12)
C9 0.0157(13) 0.0275(15) 0.0197(14) -0.0045(12) 0.0055(11) -0.0017(11)
C12 0.0166(12) 0.0172(13) 0.0167(13) -0.0026(10) 0.0085(10) -0.0005(10)
C10 0.0180(14) 0.046(2) 0.0159(14) -0.0054(13) 0.0041(11) -0.0015(13)
N3 0.0325(19) 0.0116(17) 0.0140(12) 0.0034(13) -0.0030(12) -0.0067(14)
N2 0.0325(19) 0.0116(17) 0.0140(12) 0.0034(13) -0.0030(12) -0.0067(14)
C8 0.030(4) 0.018(4) 0.019(4) 0.001(3) -0.005(3) 0.000(3)
C7 0.041(3) 0.012(2) 0.018(2) 0.005(2) -0.007(2) -0.001(2)
C6 0.041(3) 0.012(2) 0.018(2) 0.005(2) -0.007(2) -0.001(2)
N1 0.016(2) 0.007(3) 0.012(3) 0.001(2) -0.0015(19) 0.002(2)
C1 0.0325(19) 0.0116(17) 0.0140(12) 0.0034(13) -0.0030(12) -0.0067(14)
C2 0.0325(19) 0.0116(17) 0.0140(12) 0.0034(13) -0.0030(12) -0.0067(14)
C3 0.0325(19) 0.0116(17) 0.0140(12) 0.0034(13) -0.0030(12) -0.0067(14)
C4 0.046(4) 0.016(3) 0.026(3) -0.001(2) -0.018(3) 0.004(3)
C5 0.035(4) 0.011(3) 0.018(3) 0.002(3) -0.001(3) 0.003(3)
C24 0.074(7) 0.122(12) 0.095(9) 0.033(9) 0.039(6) 0.015(8)
C25 0.066(6) 0.054(6) 0.043(4) 0.023(4) 0.024(4) 0.008(5)
C30 0.071(6) 0.047(6) 0.027(4) 0.015(4) 0.015(4) 0.000(5)
C29 0.077(6) 0.053(6) 0.045(4) 0.018(4) 0.030(4) 0.013(5)
C28 0.062(7) 0.050(6) 0.058(5) 0.025(4) 0.013(5) 0.002(5)
C27 0.082(7) 0.039(5) 0.039(5) 0.014(4) 0.009(5) 0.003(5)
C26 0.091(7) 0.052(6) 0.036(4) 0.017(4) 0.028(5) 0.018(6)
C17 0.180(13) 0.045(6) 0.105(8) 0.016(6) 0.097(8) 0.024(7)
C18 0.093(8) 0.025(7) 0.103(8) 0.017(6) 0.070(7) 0.009(6)
C19 0.067(6) 0.019(6) 0.088(8) 0.005(6) 0.049(6) 0.002(5)
C20 0.066(5) 0.019(6) 0.098(8) 0.005(5) 0.054(6) 0.004(5)
C21 0.080(6) 0.019(6) 0.105(11) 0.009(6) 0.038(7) -0.008(5)
C22 0.060(6) 0.031(9) 0.141(13) 0.028(8) 0.046(8) 0.001(6)
C23 0.081(8) 0.034(10) 0.141(12) 0.031(9) 0.080(8) 0.014(7)

loop_
_atom_type_symbol
_atom_type_description
_atom_type_scat_dispersion_real
_atom_type_scat_dispersion_imag
_atom_type_scat_source
C C 0.0033 0.0016 'International Tables Vol C Tables 4.2.6.8 and 6.1.1.4'
H H 0.0000 0.0000 'International Tables Vol C Tables 4.2.6.8 and 6.1.1.4'
Cl Cl 0.1484 0.1585 'International Tables Vol C Tables 4.2.6.8 and 6.1.1.4'
N N 0.0061 0.0033 'International Tables Vol C Tables 4.2.6.8 and 6.1.1.4'
Tb Tb -0.1723 4.1537 'International Tables Vol C Tables 4.2.6.8 and 6.1.1.4'

loop_
_geom_angle_atom_site_label_1
_geom_angle_atom_site_label_2
_geom_angle_atom_site_label_3
_geom_angle
_geom_angle_site_symmetry_1
_geom_angle_site_symmetry_3
_geom_angle_publ_flag
N1 Tb1 N6 69.4(3) . . ?
N1 Tb1 N4 72.1(3) . 4_566 ?
N6 Tb1 N4 141.50(7) . 4_566 ?
N1 Tb1 Cl3 82.6(3) . . ?
N6 Tb1 Cl3 86.04(6) . . ?
N4 Tb1 Cl3 87.95(5) 4_566 . ?
N1 Tb1 Cl1 81.9(3) . . ?
N6 Tb1 Cl1 83.28(6) . . ?
N4 Tb1 Cl1 92.64(5) 4_566 . ?
Cl3 Tb1 Cl1 163.55(2) . . ?
N1 Tb1 Cl2 144.6(3) . . ?
N6 Tb1 Cl2 146.00(5) . . ?
N4 Tb1 Cl2 72.48(5) 4_566 . ?
Cl3 Tb1 Cl2 96.48(3) . . ?
Cl1 Tb1 Cl2 99.37(3) . . ?
N1 Tb1 Cl2 141.6(3) . 3_666 ?
N6 Tb1 Cl2 72.22(5) . 3_666 ?
N4 Tb1 Cl2 146.27(5) 4_566 3_666 ?
Cl3 Tb1 Cl2 95.54(3) . 3_666 ?
Cl1 Tb1 Cl2 93.07(3) . 3_666 ?
Cl2 Tb1 Cl2 73.78(3) . 3_666 ?
Tb1 Cl2 Tb1 106.22(3) . 3_666 ?
C14 N5 N6 112.8(2) . . ?
C14 N5 H5A 129(2) . . ?
N6 N5 H5A 118(2) . . ?
C9 N4 C13 117.5(2) . . ?
C9 N4 Tb1 119.70(18) . 4_665 ?
C13 N4 Tb1 122.82(17) . 4_665 ?
C16 N6 N5 105.0(2) . . ?
C16 N6 Tb1 136.94(19) . . ?
N5 N6 Tb1 117.98(17) . . ?
N6 C16 C15 111.1(3) . . ?
N6 C16 H16 124.5 . . ?
C15 C16 H16 124.5 . . ?
N5 C14 C15 106.1(2) . . ?
N5 C14 C12 121.8(2) . . ?
C15 C14 C12 132.2(3) . . ?
N4 C13 C12 123.5(2) . . ?
N4 C13 H13 118.2 . . ?
C12 C13 H13 118.2 . . ?
C14 C15 C16 105.1(2) . . ?
C14 C15 H15 127.4 . . ?
C16 C15 H15 127.4 . . ?
C10 C11 C12 118.8(3) . . ?
C10 C11 H11 120.6 . . ?
C12 C11 H11 120.6 . . ?
N4 C9 C10 123.2(3) . . ?
N4 C9 H9 118.4 . . ?
C10 C9 H9 118.4 . . ?
C13 C12 C11 117.9(2) . . ?
C13 C12 C14 120.8(2) . . ?
C11 C12 C14 121.2(2) . . ?
C11 C10 C9 119.2(3) . . ?
C11 C10 H10 120.4 . . ?
C9 C10 H10 120.4 . . ?
C8 N3 N2 109.3(11) . . ?
C6 N2 N3 111.7(8) . . ?
C6 N2 H2A 142(5) . . ?
N3 N2 H2A 105(5) . . ?
N3 C8 C7 108.3(8) . . ?
N3 C8 H8 125.8 . . ?
C7 C8 H8 125.8 . . ?
C6 C7 C8 105.5(7) . . ?
C6 C7 H7 127.3 . . ?
C8 C7 H7 127.3 . . ?
N2 C6 C7 105.2(7) . . ?
N2 C6 C2 123.0(6) . . ?
C7 C6 C2 131.8(6) . . ?
C5 N1 C1 112.7(10) . . ?
C5 N1 Tb1 121.1(7) . . ?
C1 N1 Tb1 126.1(8) . . ?
C2 C1 N1 124.5(9) . . ?
C2 C1 H1 117.7 . . ?
N1 C1 H1 117.7 . . ?
C1 C2 C3 118.9(7) . . ?
C1 C2 C6 122.1(6) . . ?
C3 C2 C6 119.0(5) . . ?
C4 C3 C2 119.0(6) . . ?
C4 C3 H3 120.5 . . ?
C2 C3 H3 120.5 . . ?
C3 C4 C5 118.8(6) . . ?
C3 C4 H4 120.6 . . ?
C5 C4 H4 120.6 . . ?
C4 C5 N1 125.9(7) . . ?
C4 C5 H5 117.1 . . ?
N1 C5 H5 117.1 . . ?
C25 C24 H24A 109.5 . . ?
C25 C24 H24B 109.5 . . ?
H24A C24 H24B 109.5 . . ?
C25 C24 H24C 109.5 . . ?
H24A C24 H24C 109.5 . . ?
H24B C24 H24C 109.5 . . ?
C30 C25 C26 117.7(8) . . ?
C30 C25 C24 119.0(10) . . ?
C26 C25 C24 123.4(10) . . ?
C25 C30 C29 123.3(9) . . ?
C25 C30 H30 118.3 . . ?
C29 C30 H30 118.3 . . ?
C28 C29 C30 117.8(9) . . ?
C28 C29 H29 121.1 . . ?
C30 C29 H29 121.1 . . ?
C29 C28 C27 121.5(10) . . ?
C29 C28 H28 119.3 . . ?
C27 C28 H28 119.3 . . ?
C28 C27 C26 119.0(9) . . ?
C28 C27 H27 120.5 . . ?
C26 C27 H27 120.5 . . ?
C27 C26 C25 120.7(9) . . ?
C27 C26 H26 119.7 . . ?
C25 C26 H26 119.7 . . ?
C18 C17 H17A 109.5 . . ?
C18 C17 H17B 109.5 . . ?
H17A C17 H17B 109.5 . . ?
C18 C17 H17C 109.5 . . ?
H17A C17 H17C 109.5 . . ?
H17B C17 H17C 109.5 . . ?
C23 C18 C19 118.3(10) . . ?
C23 C18 C17 122.2(11) . . ?
C19 C18 C17 119.4(11) . . ?
C20 C19 C18 119.8(10) . . ?
C20 C19 H19 120.1 . . ?
C18 C19 H19 120.1 . . ?
C21 C20 C19 121.1(11) . . ?
C21 C20 H20 119.5 . . ?
C19 C20 H20 119.5 . . ?
C20 C21 C22 119.5(11) . . ?
C20 C21 H21 120.2 . . ?
C22 C21 H21 120.2 . . ?
C23 C22 C21 120.0(11) . . ?
C23 C22 H22 120.0 . . ?
C21 C22 H22 120.0 . . ?
C22 C23 C18 121.3(11) . . ?
C22 C23 H23 119.4 . . ?
C18 C23 H23 119.4 . . ?

loop_
_geom_bond_atom_site_label_1
_geom_bond_atom_site_label_2
_geom_bond_distance
_geom_bond_site_symmetry_2
_geom_bond_publ_flag
Tb1 N1 2.490(11) . ?
Tb1 N6 2.511(2) . ?
Tb1 N4 2.529(2) 4_566 ?
Tb1 Cl3 2.5915(7) . ?
Tb1 Cl1 2.6175(7) . ?
Tb1 Cl2 2.7017(7) . ?
Tb1 Cl2 2.7321(7) 3_666 ?
N5 C14 1.344(3) . ?
N5 N6 1.349(3) . ?
N5 H5A 0.862(17) . ?
N4 C9 1.334(3) . ?
N4 C13 1.337(3) . ?
N6 C16 1.328(4) . ?
C16 C15 1.401(4) . ?
C16 H16 0.9500 . ?
C14 C15 1.385(4) . ?
C14 C12 1.465(4) . ?
C13 C12 1.385(4) . ?
C13 H13 0.9500 . ?
C15 H15 0.9500 . ?
C11 C10 1.373(4) . ?
C11 C12 1.396(4) . ?
C11 H11 0.9500 . ?
C9 C10 1.380(4) . ?
C9 H9 0.9500 . ?
C10 H10 0.9500 . ?
N3 C8 1.266(14) . ?
N3 N2 1.316(16) . ?
N2 C6 1.303(8) . ?
N2 H2A 0.87(2) . ?
C8 C7 1.394(9) . ?
C8 H8 0.9500 . ?
C7 C6 1.389(9) . ?
C7 H7 0.9500 . ?
C6 C2 1.473(6) . ?
N1 C5 1.384(12) . ?
N1 C1 1.398(15) . ?
C1 C2 1.376(9) . ?
C1 H1 0.9500 . ?
C2 C3 1.406(8) . ?
C3 C4 1.369(7) . ?
C3 H3 0.9500 . ?
C4 C5 1.377(8) . ?
C4 H4 0.9500 . ?
C5 H5 0.9500 . ?
C24 C25 1.444(15) . ?
C24 H24A 0.9800 . ?
C24 H24B 0.9800 . ?
C24 H24C 0.9800 . ?
C25 C30 1.354(10) . ?
C25 C26 1.398(10) . ?
C30 C29 1.374(10) . ?
C30 H30 0.9500 . ?
C29 C28 1.371(10) . ?
C29 H29 0.9500 . ?
C28 C27 1.374(11) . ?
C28 H28 0.9500 . ?
C27 C26 1.379(10) . ?
C27 H27 0.9500 . ?
C26 H26 0.9500 . ?
C17 C18 1.53(2) . ?
C17 H17A 0.9800 . ?
C17 H17B 0.9800 . ?
C17 H17C 0.9800 . ?
C18 C23 1.380(12) . ?
C18 C19 1.394(11) . ?
C19 C20 1.376(11) . ?
C19 H19 0.9500 . ?
C20 C21 1.361(11) . ?
C20 H20 0.9500 . ?
C21 C22 1.381(11) . ?
C21 H21 0.9500 . ?
C22 C23 1.363(11) . ?
C22 H22 0.9500 . ?
C23 H23 0.9500 . ?

loop_
_geom_hbond_atom_site_label_D
_geom_hbond_atom_site_label_H
_geom_hbond_atom_site_label_A
_geom_hbond_distance_DH
_geom_hbond_distance_HA
_geom_hbond_distance_DA
_geom_hbond_angle_DHA
_geom_hbond_site_symmetry_A
_geom_hbond_publ_flag
N2 H2A Cl3 0.87(2) 2.36(4) 3.138(9) 148(6) 3_656 yes
N5 H5A Cl1 0.862(17) 2.47(2) 3.168(2) 138(3) . yes
